data_7048766
loop_
_publ_author_name
'Petrus, R.'
'Dr\;ag-Jarz\;abek, A'
'Utko, J.'
'Lis, T.'
'Sobota, P.'

_publ_section_title
;
 Transformation of molecular compounds with Ba(Sr)/Al/Si and Ca(Sr,
 Ba)/Ti(Zr, Hf)/Si heteroelements as new efficient route to metal silicate
 materials.
;
_journal_issue 13
_journal_name_full 'Dalton transactions (Cambridge, England : 2003)'
_journal_page_first 4283
_journal_page_last 4298
_journal_paper_doi 10.1039/c8dt03796e
_journal_volume 48
_journal_year 2019
_chemical_formula_moiety 'C102 H130 O25 Si4 Sr4 Ti2, C4 H8 O '
_chemical_formula_sum 'C106 H138 O26 Si4 Sr4 Ti2'
_chemical_formula_weight 2386.80
_space_group_crystal_system triclinic
_space_group_IT_number 2
_space_group_name_Hall '-P 1'
_space_group_name_H-M_alt 'P -1'
_symmetry_space_group_name_Hall '-P 1'
_symmetry_space_group_name_H-M 'P -1'
_atom_sites_solution_hydrogens geom
_audit_creation_method SHELXL-2014/7
_audit_update_record
;
2019-01-09 deposited with the CCDC.
2019-01-25 downloaded from the CCDC.
;
_cell_angle_alpha 107.74(3)
_cell_angle_beta 95.45(2)
_cell_angle_gamma 118.92(3)
_cell_formula_units_Z 1
_cell_length_a 14.926(4)
_cell_length_b 14.964(4)
_cell_length_c 15.660(4)
_cell_measurement_reflns_used 7569
_cell_measurement_temperature 100(2)
_cell_measurement_theta_max 28.4818
_cell_measurement_theta_min 2.9615
_cell_volume 2790.0(18)
_computing_cell_refinement 'CrysAlis PRO (Agilent, 2011)'
_computing_data_collection 'CrysAlis PRO (Agilent, 2011)'
_computing_data_reduction 'CrysAlis PRO (Agilent, 2011)'
_computing_molecular_graphics 'DIAMOND  (Brandenburg, 2007)'
_computing_publication_material 'SHELXL-2014/7 (Sheldrick, 2014)'
_computing_structure_refinement 'SHELXL-2014/7 (Sheldrick, 2014)'
_computing_structure_solution 'SHELXS-2014/7 (Sheldrick, 2014)'
_diffrn_ambient_temperature 100(2)
_diffrn_measured_fraction_theta_full 0.990
_diffrn_measured_fraction_theta_max 0.925
_diffrn_measurement_device_type 'KUMA KM4 CCD \k-geometry diffractometer'
_diffrn_measurement_method \w
_diffrn_radiation_source 'fine-focus sealed tube'
_diffrn_radiation_type MoK\a
_diffrn_radiation_wavelength 0.71073
_diffrn_reflns_av_R_equivalents 0.0621
_diffrn_reflns_av_unetI/netI 0.1089
_diffrn_reflns_Laue_measured_fraction_full 0.990
_diffrn_reflns_Laue_measured_fraction_max 0.925
_diffrn_reflns_limit_h_max 17
_diffrn_reflns_limit_h_min -19
_diffrn_reflns_limit_k_max 19
_diffrn_reflns_limit_k_min -19
_diffrn_reflns_limit_l_max 20
_diffrn_reflns_limit_l_min -20
_diffrn_reflns_number 23340
_diffrn_reflns_point_group_measured_fraction_full 0.990
_diffrn_reflns_point_group_measured_fraction_max 0.925
_diffrn_reflns_theta_full 25.500
_diffrn_reflns_theta_max 28.547
_diffrn_reflns_theta_min 2.968
_exptl_absorpt_coefficient_mu 2.147
_exptl_absorpt_correction_T_max 0.581
_exptl_absorpt_correction_T_min 0.452
_exptl_absorpt_correction_type analytical
_exptl_absorpt_process_details
;
CrysAlisPro, Agilent Technologies,
Version 1.171.36.28 (release 01-02-2013 CrysAlis171 .NET)
(compiled Feb  1 2013,16:14:44)
Analytical numeric absorption correction using a multifaceted crystal
model based on expressions derived by R.C. Clark & J.S. Reid.
(Clark, R. C. & Reid, J. S. (1995). Acta Cryst. A51, 887-897)
;
_exptl_crystal_colour colorless
_exptl_crystal_density_diffrn 1.421
_exptl_crystal_description block
_exptl_crystal_F_000 1234
_exptl_crystal_size_max 0.520
_exptl_crystal_size_mid 0.370
_exptl_crystal_size_min 0.340
_refine_diff_density_max 1.057
_refine_diff_density_min -1.274
_refine_diff_density_rms 0.130
_refine_ls_extinction_method none
_refine_ls_goodness_of_fit_ref 1.034
_refine_ls_hydrogen_treatment constr
_refine_ls_matrix_type full
_refine_ls_number_parameters 664
_refine_ls_number_reflns 13134
_refine_ls_number_restraints 5
_refine_ls_restrained_S_all 1.034
_refine_ls_R_factor_all 0.1025
_refine_ls_R_factor_gt 0.0647
_refine_ls_shift/su_max 0.000
_refine_ls_shift/su_mean 0.000
_refine_ls_structure_factor_coef Fsqd
_refine_ls_weighting_details 'w=1/[\s^2^(Fo^2^)+(0.0661P)^2^+1.2747P] where P=(Fo^2^+2Fc^2^)/3'
_refine_ls_weighting_scheme calc
_refine_ls_wR_factor_gt 0.1421
_refine_ls_wR_factor_ref 0.1684
_reflns_Friedel_coverage 0.000
_reflns_number_gt 9024
_reflns_number_total 13134
_reflns_threshold_expression 'I > 2\s(I)'
_cod_data_source_file c8dt03796e2.cif
_cod_data_source_block 3xTHF
_cod_depositor_comments 'Adding full bibliography for 7048765--7048774.cif.'
_cod_original_cell_volume 2790.0(15)
_cod_database_code 7048766
_shelx_shelxl_version_number 2014/7
_shelx_space_group_comment
;
The symmetry employed for this shelxl refinement is uniquely defined
by the following loop, which should always be used as a source of
symmetry information in preference to the above space-group names.
They are only intended as comments.
;
_shelx_estimated_absorpt_t_min 0.401
_shelx_estimated_absorpt_t_max 0.529

loop_
_space_group_symop_operation_xyz
'x, y, z'
'-x, -y, -z'

loop_
_atom_site_label
_atom_site_type_symbol
_atom_site_fract_x
_atom_site_fract_y
_atom_site_fract_z
_atom_site_U_iso_or_equiv
_atom_site_adp_type
_atom_site_occupancy
_atom_site_site_symmetry_order
_atom_site_calc_flag
_atom_site_refinement_flags_posn
_atom_site_refinement_flags_adp
_atom_site_refinement_flags_occupancy
_atom_site_disorder_assembly
_atom_site_disorder_group
Sr1 Sr 0.31851(3) 0.27865(3) 0.44238(3) 0.01873(12) Uani 1 1 d . . . . .
Sr2 Sr 0.40406(3) 0.51880(4) 0.34640(3) 0.01928(12) Uani 1 1 d . . . . .
Ti1 Ti 0.56979(7) 0.44378(7) 0.42561(6) 0.01840(18) Uani 1 1 d . . . . .
O3 O 0.5000 0.5000 0.5000 0.0197(10) Uani 1 2 d S . P . .
Si1 Si 0.20459(11) 0.38744(11) 0.10160(10) 0.0241(3) Uani 1 1 d . . . . .
O1 O 0.2689(3) 0.4424(3) 0.2085(2) 0.0269(8) Uani 1 1 d . . . . .
C1A C 0.0585(4) 0.2869(4) 0.0835(3) 0.0252(11) Uani 1 1 d . . . . .
C2A C -0.0212(4) 0.2214(5) -0.0027(4) 0.0340(12) Uani 1 1 d . . . . .
H2A H -0.0029 0.2289 -0.0577 0.041 Uiso 1 1 calc R U . . .
C3A C -0.1270(5) 0.1454(5) -0.0100(5) 0.0450(15) Uani 1 1 d . . . . .
H3A H -0.1795 0.1009 -0.0694 0.054 Uiso 1 1 calc R U . . .
C4A C -0.1547(5) 0.1353(6) 0.0693(5) 0.0529(18) Uani 1 1 d . . . . .
H4A H -0.2265 0.0837 0.0649 0.063 Uiso 1 1 calc R U . . .
C5A C -0.0791(5) 0.1993(7) 0.1544(5) 0.064(2) Uani 1 1 d . . . . .
H5A H -0.0982 0.1919 0.2091 0.076 Uiso 1 1 calc R U . . .
C6A C 0.0252(5) 0.2747(5) 0.1611(4) 0.0456(15) Uani 1 1 d . . . . .
H6A H 0.0761 0.3200 0.2213 0.055 Uiso 1 1 calc R U . . .
C1B C 0.2595(4) 0.3105(4) 0.0309(3) 0.0272(11) Uani 1 1 d . . . . .
C2B C 0.3713(5) 0.3653(5) 0.0478(4) 0.0375(13) Uani 1 1 d . . . . .
H2B H 0.4155 0.4416 0.0899 0.045 Uiso 1 1 calc R U . . .
C3B C 0.4179(6) 0.3112(6) 0.0051(5) 0.0479(16) Uani 1 1 d . . . . .
H3B H 0.4935 0.3503 0.0179 0.057 Uiso 1 1 calc R U . . .
C4B C 0.3554(6) 0.2005(6) -0.0562(4) 0.0451(16) Uani 1 1 d . . . . .
H4B H 0.3879 0.1637 -0.0863 0.054 Uiso 1 1 calc R U . . .
C5B C 0.2474(5) 0.1441(5) -0.0737(4) 0.0434(15) Uani 1 1 d . . . . .
H5B H 0.2046 0.0673 -0.1148 0.052 Uiso 1 1 calc R U . . .
C6B C 0.1990(5) 0.1985(5) -0.0313(4) 0.0360(13) Uani 1 1 d . . . . .
H6B H 0.1233 0.1583 -0.0451 0.043 Uiso 1 1 calc R U . . .
C1C C 0.2100(4) 0.4912(4) 0.0527(4) 0.0296(11) Uani 1 1 d . . . . .
C2C C 0.2809(4) 0.5343(4) 0.0029(4) 0.0305(12) Uani 1 1 d . . . . .
H2C H 0.3284 0.5100 -0.0092 0.037 Uiso 1 1 calc R U . . .
C3C C 0.2831(5) 0.6118(5) -0.0289(4) 0.0406(14) Uani 1 1 d . . . . .
H3C H 0.3322 0.6396 -0.0627 0.049 Uiso 1 1 calc R U . . .
C4C C 0.2159(5) 0.6495(5) -0.0128(5) 0.0443(15) Uani 1 1 d . . . . .
H4C H 0.2175 0.7019 -0.0360 0.053 Uiso 1 1 calc R U . . .
C5C C 0.1462(5) 0.6100(5) 0.0377(5) 0.0435(15) Uani 1 1 d . . . . .
H5C H 0.1009 0.6368 0.0511 0.052 Uiso 1 1 calc R U . . .
C6C C 0.1421(5) 0.5309(5) 0.0690(4) 0.0364(13) Uani 1 1 d . . . . .
H6C H 0.0923 0.5030 0.1022 0.044 Uiso 1 1 calc R U . . .
O2 O 0.2465(3) 0.1034(3) 0.4497(2) 0.0271(8) Uani 1 1 d . . . . .
Si2 Si 0.21639(11) -0.02113(11) 0.41341(10) 0.0230(3) Uani 1 1 d . . . . .
C1D C 0.0788(4) -0.1261(4) 0.3269(4) 0.0262(11) Uani 1 1 d . . . . .
C2D C 0.0482(4) -0.2341(4) 0.2695(4) 0.0308(12) Uani 1 1 d . . . . .
H2D H 0.0985 -0.2555 0.2722 0.037 Uiso 1 1 calc R U . . .
C3D C -0.0548(4) -0.3111(5) 0.2083(4) 0.0374(13) Uani 1 1 d . . . . .
H3D H -0.0743 -0.3844 0.1701 0.045 Uiso 1 1 calc R U . . .
C4D C -0.1292(4) -0.2810(5) 0.2029(4) 0.0357(13) Uani 1 1 d . . . . .
H4D H -0.1997 -0.3333 0.1616 0.043 Uiso 1 1 calc R U . . .
C5D C -0.0998(4) -0.1751(5) 0.2578(4) 0.0346(13) Uani 1 1 d . . . . .
H5D H -0.1498 -0.1535 0.2535 0.042 Uiso 1 1 calc R U . . .
C6D C 0.0020(4) -0.0989(4) 0.3197(4) 0.0275(11) Uani 1 1 d . . . . .
H6D H 0.0200 -0.0263 0.3581 0.033 Uiso 1 1 calc R U . . .
C1E C 0.2180(4) -0.0654(4) 0.5138(4) 0.0237(10) Uani 1 1 d . . . . .
C2E C 0.1865(4) -0.1746(4) 0.5026(4) 0.0316(12) Uani 1 1 d . . . . .
H2E H 0.1620 -0.2304 0.4413 0.038 Uiso 1 1 calc R U . . .
C3E C 0.1905(5) -0.2019(6) 0.5789(5) 0.0432(16) Uani 1 1 d . . . . .
H3E H 0.1679 -0.2763 0.5695 0.052 Uiso 1 1 calc R U . . .
C4E C 0.2269(5) -0.1225(6) 0.6681(5) 0.0494(17) Uani 1 1 d . . . . .
H4E H 0.2332 -0.1406 0.7205 0.059 Uiso 1 1 calc R U . . .
C5E C 0.2540(5) -0.0173(6) 0.6808(4) 0.0506(17) Uani 1 1 d . . . . .
H5E H 0.2753 0.0368 0.7424 0.061 Uiso 1 1 calc R U . . .
C6E C 0.2508(5) 0.0116(5) 0.6053(4) 0.0382(13) Uani 1 1 d . . . . .
H6E H 0.2714 0.0859 0.6162 0.046 Uiso 1 1 calc R U . . .
C1F C 0.3100(4) -0.0442(4) 0.3505(4) 0.0273(11) Uani 1 1 d . . . . .
C2F C 0.3958(4) -0.0459(4) 0.3908(4) 0.0292(11) Uani 1 1 d . . . . .
H2F H 0.4059 -0.0404 0.4535 0.035 Uiso 1 1 calc R U . . .
C3F C 0.4675(4) -0.0551(4) 0.3445(4) 0.0331(12) Uani 1 1 d . . . . .
H3F H 0.5257 -0.0547 0.3754 0.040 Uiso 1 1 calc R U . . .
C4F C 0.4534(5) -0.0647(6) 0.2536(4) 0.0485(16) Uani 1 1 d . . . . .
H4F H 0.5012 -0.0723 0.2207 0.058 Uiso 1 1 calc R U . . .
C5F C 0.3691(6) -0.0634(7) 0.2101(5) 0.068(2) Uani 1 1 d . . . . .
H5F H 0.3592 -0.0696 0.1472 0.082 Uiso 1 1 calc R U . . .
C6F C 0.2995(5) -0.0531(6) 0.2581(5) 0.0534(18) Uani 1 1 d . . . . .
H6F H 0.2423 -0.0520 0.2273 0.064 Uiso 1 1 calc R U . . .
O1G O 0.5138(2) 0.3303(2) 0.4806(2) 0.0193(7) Uani 1 1 d . . . . .
C1G C 0.5252(4) 0.2377(4) 0.4653(4) 0.0243(11) Uani 1 1 d . . . . .
H1G1 H 0.5115 0.1985 0.3974 0.029 Uiso 1 1 calc R U . . .
H1G2 H 0.4710 0.1847 0.4863 0.029 Uiso 1 1 calc R U . . .
C2G C 0.6342(4) 0.2727(4) 0.5165(4) 0.0267(11) Uani 1 1 d . . . . .
H2G1 H 0.6368 0.2063 0.5104 0.032 Uiso 1 1 calc R U . . .
H2G2 H 0.6882 0.3170 0.4898 0.032 Uiso 1 1 calc R U . . .
O2G O 0.6564(3) 0.3387(3) 0.6133(2) 0.0314(8) Uani 1 1 d . . . . .
C3G C 0.7492(5) 0.3575(5) 0.6699(4) 0.0404(14) Uani 1 1 d . . . . .
H3G1 H 0.7621 0.4027 0.7353 0.061 Uiso 1 1 calc R U . . .
H3G2 H 0.7386 0.2859 0.6645 0.061 Uiso 1 1 calc R U . . .
H3G3 H 0.8111 0.3970 0.6487 0.061 Uiso 1 1 calc R U . . .
O1H O 0.3030(2) 0.4507(2) 0.4604(2) 0.0181(7) Uani 1 1 d . . . . .
C1H C 0.1966(4) 0.4268(4) 0.4467(4) 0.0246(11) Uani 1 1 d . . . . .
H1H1 H 0.1582 0.3868 0.3789 0.030 Uiso 1 1 calc R U . . .
H1H2 H 0.1992 0.4976 0.4698 0.030 Uiso 1 1 calc R U . . .
C2H C 0.1366(4) 0.3567(4) 0.4972(4) 0.0275(11) Uani 1 1 d . . . . .
H2H1 H 0.1687 0.3999 0.5658 0.033 Uiso 1 1 calc R U . . .
H2H2 H 0.0611 0.3346 0.4813 0.033 Uiso 1 1 calc R U . . .
O2H O 0.1421(3) 0.2593(3) 0.4696(2) 0.0275(8) Uani 1 1 d . . . . .
C3H C 0.0811(4) 0.1868(4) 0.5124(4) 0.0355(13) Uani 1 1 d . . . . .
H3H1 H 0.0858 0.1208 0.4926 0.053 Uiso 1 1 calc R U . . .
H3H2 H 0.1096 0.2264 0.5807 0.053 Uiso 1 1 calc R U . . .
H3H3 H 0.0061 0.1636 0.4931 0.053 Uiso 1 1 calc R U . . .
O1I O 0.6051(2) 0.5690(3) 0.3847(2) 0.0200(7) Uani 1 1 d . . . . .
C1I C 0.6379(4) 0.5729(4) 0.3031(3) 0.0260(11) Uani 1 1 d . . . . .
H1I1 H 0.5911 0.4992 0.2500 0.031 Uiso 1 1 calc R U . . .
H1I2 H 0.7123 0.5910 0.3139 0.031 Uiso 1 1 calc R U . . .
C2I C 0.6313(4) 0.6605(4) 0.2798(4) 0.0266(11) Uani 1 1 d . . . . .
H2I1 H 0.6782 0.7344 0.3325 0.032 Uiso 1 1 calc R U . . .
H2I2 H 0.6548 0.6647 0.2234 0.032 Uiso 1 1 calc R U . . .
O2I O 0.5225(3) 0.6298(3) 0.2631(2) 0.0280(8) Uani 1 1 d . . . . .
C3I C 0.5014(4) 0.6986(5) 0.2299(4) 0.0352(13) Uani 1 1 d . . . . .
H3I1 H 0.4256 0.6726 0.2202 0.053 Uiso 1 1 calc R U . . .
H3I2 H 0.5454 0.7759 0.2762 0.053 Uiso 1 1 calc R U . . .
H3I3 H 0.5186 0.6944 0.1705 0.053 Uiso 1 1 calc R U . . .
O1J O 0.4273(2) 0.3531(2) 0.3276(2) 0.0185(7) Uani 1 1 d . . . . .
C1J C 0.3946(4) 0.2579(4) 0.2454(3) 0.0262(11) Uani 1 1 d . . . . .
H1J1 H 0.4095 0.2066 0.2622 0.031 Uiso 1 1 calc R U . . .
H1J2 H 0.4359 0.2811 0.2020 0.031 Uiso 1 1 calc R U . . .
C2J C 0.2786(4) 0.1991(4) 0.1986(3) 0.0263(11) Uani 1 1 d . . . . .
H2J1 H 0.2637 0.2486 0.1786 0.032 Uiso 1 1 calc R U . . .
H2J2 H 0.2556 0.1316 0.1424 0.032 Uiso 1 1 calc R U . . .
O2J O 0.2213(3) 0.1689(3) 0.2637(3) 0.0327(8) Uani 1 1 d . . . . .
C3J C 0.1081(5) 0.0992(5) 0.2204(4) 0.0499(17) Uani 1 1 d . . . . .
H3J1 H 0.0718 0.0803 0.2671 0.075 Uiso 1 1 calc R U . . .
H3J2 H 0.0842 0.1389 0.1950 0.075 Uiso 1 1 calc R U . . .
H3J3 H 0.0909 0.0306 0.1696 0.075 Uiso 1 1 calc R U . . .
O1K O 0.6335(3) 0.3871(3) 0.3544(2) 0.0226(7) Uani 1 1 d . . . . .
C1K C 0.6594(4) 0.3215(4) 0.2895(4) 0.0327(12) Uani 1 1 d . . . . .
H1K1 H 0.6060 0.2839 0.2276 0.039 Uiso 1 1 calc R U . . .
H1K2 H 0.6549 0.2631 0.3094 0.039 Uiso 1 1 calc R U . . .
C2K C 0.7696(4) 0.3878(5) 0.2798(4) 0.0316(12) Uani 1 1 d . . . . .
H2K1 H 0.7779 0.3417 0.2246 0.038 Uiso 1 1 calc R U . . .
H2K2 H 0.7796 0.4543 0.2705 0.038 Uiso 1 1 calc R U . . .
O2K O 0.8475(3) 0.4216(3) 0.3623(3) 0.0356(9) Uani 1 1 d . . . . .
C3K C 0.9531(5) 0.4825(6) 0.3563(5) 0.0528(18) Uani 1 1 d . . . . .
H3K1 H 1.0045 0.5043 0.4142 0.079 Uiso 1 1 calc R U . . .
H3K2 H 0.9620 0.4357 0.3029 0.079 Uiso 1 1 calc R U . . .
H3K3 H 0.9658 0.5494 0.3477 0.079 Uiso 1 1 calc R U . . .
O1L O 0.4271(7) 0.0237(7) -0.0629(6) 0.050(2) Uani 0.5 1 d D . P A -1
C1L C 0.4276(19) -0.0754(14) -0.0917(16) 0.053(6) Uani 0.5 1 d D . P A -1
H1L1 H 0.4550 -0.0842 -0.1469 0.064 Uiso 0.5 1 calc R U P A -1
H1L2 H 0.3544 -0.1413 -0.1085 0.064 Uiso 0.5 1 calc R U P A -1
C2L C 0.5007(15) -0.0642(16) -0.0090(13) 0.059(5) Uani 0.5 1 d D . P A -1
H2L1 H 0.5534 -0.0817 -0.0287 0.071 Uiso 0.5 1 calc R U P A -1
H2L2 H 0.4589 -0.1141 0.0207 0.071 Uiso 0.5 1 calc R U P A -1
C3L C 0.556(2) 0.059(2) 0.0578(19) 0.080(9) Uani 0.5 1 d D . P A -1
H3L1 H 0.5748 0.0696 0.1240 0.096 Uiso 0.5 1 calc R U P A -1
H3L2 H 0.6212 0.1069 0.0434 0.096 Uiso 0.5 1 calc R U P A -1
C4L C 0.4691(16) 0.0810(17) 0.0364(12) 0.067(6) Uani 0.5 1 d D . P A -1
H4L1 H 0.4136 0.0505 0.0675 0.081 Uiso 0.5 1 calc R U P A -1
H4L2 H 0.4993 0.1618 0.0563 0.081 Uiso 0.5 1 calc R U P A -1

loop_
_atom_site_aniso_label
_atom_site_aniso_U_11
_atom_site_aniso_U_22
_atom_site_aniso_U_33
_atom_site_aniso_U_23
_atom_site_aniso_U_13
_atom_site_aniso_U_12
Sr1 0.0187(2) 0.0165(2) 0.0180(2) 0.00477(18) 0.00297(18) 0.00909(18)
Sr2 0.0186(2) 0.0189(2) 0.0178(2) 0.00606(18) 0.00297(18) 0.00955(19)
Ti1 0.0197(4) 0.0174(4) 0.0167(4) 0.0042(3) 0.0042(4) 0.0107(4)
O3 0.019(2) 0.018(2) 0.019(2) 0.0038(19) 0.004(2) 0.010(2)
Si1 0.0228(7) 0.0242(7) 0.0206(7) 0.0061(6) 0.0015(6) 0.0122(6)
O1 0.030(2) 0.032(2) 0.0176(18) 0.0084(15) 0.0004(16) 0.0187(17)
C1A 0.025(3) 0.027(3) 0.023(3) 0.008(2) 0.003(2) 0.015(2)
C2A 0.026(3) 0.039(3) 0.032(3) 0.018(3) 0.002(2) 0.014(3)
C3A 0.032(3) 0.042(4) 0.047(4) 0.013(3) -0.005(3) 0.016(3)
C4A 0.027(3) 0.051(4) 0.077(5) 0.034(4) 0.015(4) 0.014(3)
C5A 0.034(4) 0.087(6) 0.050(5) 0.034(4) 0.022(4) 0.014(4)
C6A 0.036(3) 0.054(4) 0.026(3) 0.010(3) 0.008(3) 0.013(3)
C1B 0.030(3) 0.034(3) 0.018(3) 0.010(2) 0.005(2) 0.018(2)
C2B 0.034(3) 0.047(4) 0.032(3) 0.015(3) 0.008(3) 0.023(3)
C3B 0.052(4) 0.070(5) 0.047(4) 0.029(4) 0.027(3) 0.045(4)
C4B 0.064(5) 0.057(4) 0.038(4) 0.019(3) 0.024(3) 0.049(4)
C5B 0.061(4) 0.039(3) 0.039(4) 0.015(3) 0.021(3) 0.032(3)
C6B 0.045(4) 0.034(3) 0.024(3) 0.008(2) 0.005(3) 0.021(3)
C1C 0.028(3) 0.024(3) 0.025(3) 0.004(2) -0.001(2) 0.010(2)
C2C 0.028(3) 0.028(3) 0.029(3) 0.009(2) 0.002(2) 0.013(2)
C3C 0.034(3) 0.032(3) 0.051(4) 0.021(3) 0.006(3) 0.013(3)
C4C 0.040(4) 0.034(3) 0.056(4) 0.027(3) 0.003(3) 0.015(3)
C5C 0.040(4) 0.039(3) 0.058(4) 0.021(3) 0.008(3) 0.027(3)
C6C 0.036(3) 0.043(3) 0.037(3) 0.019(3) 0.010(3) 0.026(3)
O2 0.0273(19) 0.0157(17) 0.034(2) 0.0111(16) 0.0051(16) 0.0089(15)
Si2 0.0214(7) 0.0180(7) 0.0245(8) 0.0071(6) 0.0023(6) 0.0088(6)
C1D 0.026(3) 0.028(3) 0.022(3) 0.011(2) 0.003(2) 0.014(2)
C2D 0.024(3) 0.029(3) 0.034(3) 0.011(2) 0.003(2) 0.013(2)
C3D 0.032(3) 0.034(3) 0.033(3) 0.010(3) 0.003(3) 0.011(3)
C4D 0.020(3) 0.047(4) 0.021(3) 0.007(3) -0.003(2) 0.010(3)
C5D 0.026(3) 0.045(3) 0.028(3) 0.014(3) 0.003(2) 0.017(3)
C6D 0.028(3) 0.025(3) 0.024(3) 0.007(2) 0.005(2) 0.012(2)
C1E 0.020(3) 0.026(3) 0.026(3) 0.010(2) 0.004(2) 0.014(2)
C2E 0.035(3) 0.030(3) 0.041(3) 0.018(3) 0.016(3) 0.023(3)
C3E 0.044(4) 0.056(4) 0.066(5) 0.045(4) 0.032(4) 0.038(3)
C4E 0.051(4) 0.084(5) 0.040(4) 0.042(4) 0.028(3) 0.043(4)
C5E 0.051(4) 0.061(4) 0.026(3) 0.008(3) 0.012(3) 0.026(4)
C6E 0.041(3) 0.031(3) 0.025(3) 0.002(2) 0.002(3) 0.015(3)
C1F 0.026(3) 0.023(3) 0.022(3) 0.007(2) 0.003(2) 0.008(2)
C2F 0.032(3) 0.025(3) 0.028(3) 0.007(2) 0.004(2) 0.017(2)
C3F 0.037(3) 0.036(3) 0.027(3) 0.006(2) 0.006(3) 0.025(3)
C4F 0.039(4) 0.066(4) 0.038(4) 0.011(3) 0.017(3) 0.032(3)
C5F 0.042(4) 0.134(8) 0.036(4) 0.038(5) 0.017(3) 0.050(5)
C6F 0.040(4) 0.098(6) 0.042(4) 0.034(4) 0.017(3) 0.047(4)
O1G 0.0214(17) 0.0138(15) 0.0237(18) 0.0062(14) 0.0047(14) 0.0113(14)
C1G 0.030(3) 0.019(2) 0.028(3) 0.009(2) 0.009(2) 0.016(2)
C2G 0.027(3) 0.021(2) 0.026(3) 0.007(2) 0.000(2) 0.013(2)
O2G 0.032(2) 0.031(2) 0.025(2) 0.0016(16) -0.0046(17) 0.0199(17)
C3G 0.037(3) 0.041(3) 0.036(3) 0.003(3) -0.008(3) 0.027(3)
O1H 0.0130(16) 0.0194(16) 0.0214(18) 0.0079(14) 0.0044(14) 0.0088(14)
C1H 0.020(3) 0.029(3) 0.029(3) 0.011(2) 0.006(2) 0.016(2)
C2H 0.027(3) 0.023(3) 0.033(3) 0.011(2) 0.009(2) 0.015(2)
O2H 0.0264(19) 0.0250(18) 0.032(2) 0.0136(16) 0.0133(17) 0.0129(16)
C3H 0.031(3) 0.028(3) 0.043(4) 0.014(3) 0.018(3) 0.011(3)
O1I 0.0222(18) 0.0223(17) 0.0205(18) 0.0118(14) 0.0094(15) 0.0131(15)
C1I 0.031(3) 0.031(3) 0.018(3) 0.007(2) 0.010(2) 0.020(2)
C2I 0.022(3) 0.034(3) 0.035(3) 0.022(3) 0.014(2) 0.017(2)
O2I 0.0246(19) 0.0285(19) 0.032(2) 0.0170(17) 0.0064(16) 0.0129(16)
C3I 0.035(3) 0.034(3) 0.038(3) 0.018(3) 0.004(3) 0.018(3)
O1J 0.0213(17) 0.0159(15) 0.0116(16) 0.0011(13) 0.0015(14) 0.0085(14)
C1J 0.033(3) 0.019(2) 0.014(2) -0.002(2) 0.003(2) 0.011(2)
C2J 0.029(3) 0.021(2) 0.019(3) 0.007(2) 0.003(2) 0.008(2)
O2J 0.025(2) 0.0266(19) 0.024(2) 0.0066(16) -0.0015(16) 0.0021(16)
C3J 0.033(3) 0.050(4) 0.031(4) 0.009(3) -0.003(3) 0.005(3)
O1K 0.0260(19) 0.0208(17) 0.0209(18) 0.0040(14) 0.0089(15) 0.0147(15)
C1K 0.035(3) 0.037(3) 0.024(3) 0.002(2) 0.010(2) 0.024(3)
C2K 0.039(3) 0.035(3) 0.027(3) 0.010(2) 0.017(3) 0.025(3)
O2K 0.035(2) 0.040(2) 0.042(2) 0.020(2) 0.016(2) 0.0241(19)
C3K 0.036(4) 0.064(5) 0.064(5) 0.024(4) 0.027(4) 0.030(4)
O1L 0.063(6) 0.031(5) 0.051(6) 0.009(4) 0.008(5) 0.028(5)
C1L 0.055(11) 0.028(7) 0.091(19) 0.028(9) 0.028(11) 0.028(8)
C2L 0.046(11) 0.070(13) 0.068(13) 0.036(11) -0.001(10) 0.034(9)
C3L 0.058(15) 0.10(2) 0.054(15) 0.021(13) 0.023(12) 0.032(14)
C4L 0.045(11) 0.057(10) 0.078(15) 0.001(9) -0.003(9) 0.030(9)

loop_
_atom_type_symbol
_atom_type_description
_atom_type_scat_dispersion_real
_atom_type_scat_dispersion_imag
_atom_type_scat_source
C C 0.0033 0.0016 'International Tables Vol C Tables 4.2.6.8 and 6.1.1.4'
H H 0.0000 0.0000 'International Tables Vol C Tables 4.2.6.8 and 6.1.1.4'
O O 0.0106 0.0060 'International Tables Vol C Tables 4.2.6.8 and 6.1.1.4'
Si Si 0.0817 0.0704 'International Tables Vol C Tables 4.2.6.8 and 6.1.1.4'
Ti Ti 0.2776 0.4457 'International Tables Vol C Tables 4.2.6.8 and 6.1.1.4'
Sr Sr -1.5307 3.2498 'International Tables Vol C Tables 4.2.6.8 and 6.1.1.4'

loop_
_geom_angle_atom_site_label_1
_geom_angle_atom_site_label_2
_geom_angle_atom_site_label_3
_geom_angle
_geom_angle_site_symmetry_1
_geom_angle_site_symmetry_3
O2 Sr1 O3 147.61(9) . .
O2 Sr1 O1G 94.85(11) . .
O2 Sr1 O1H 148.34(11) . .
O2 Sr1 O1I 107.98(11) . 2_666
O2 Sr1 O1J 128.51(11) . .
O2 Sr1 O2H 84.65(11) . .
O2 Sr1 O2J 86.21(12) . .
O1G Sr1 O3 56.26(7) . .
O1G Sr1 O1H 113.09(10) . .
O1G Sr1 O1I 79.87(10) . 2_666
O1G Sr1 O1J 64.50(10) . .
O1G Sr1 O2H 159.21(11) . .
O1G Sr1 O2J 111.89(11) . .
O1H Sr1 O3 56.84(7) . .
O1H Sr1 O1I 65.18(10) . 2_666
O1H Sr1 O1J 79.18(9) . .
O2H Sr1 O3 116.78(8) . .
O2H Sr1 O1H 63.91(10) . .
O2H Sr1 O1I 80.53(11) . 2_666
O2H Sr1 O1J 130.82(10) . .
O2H Sr1 O2J 88.85(12) . .
O1I Sr1 O3 56.92(7) 2_666 .
O1I Sr1 O1J 113.19(10) 2_666 .
O1J Sr1 O3 56.27(7) . .
O2J Sr1 O3 116.38(9) . .
O2J Sr1 O1H 96.25(11) . .
O2J Sr1 O1I 161.21(11) . 2_666
O2J Sr1 O1J 63.01(11) . .
O1 Sr2 O3 151.43(9) . .
O1 Sr2 O1G 141.68(10) . 2_666
O1 Sr2 O2G 79.15(11) . 2_666
O1 Sr2 O1H 104.31(11) . .
O1 Sr2 O1I 134.52(11) . .
O1 Sr2 O2I 83.28(12) . .
O1 Sr2 O1J 101.13(11) . .
O1G Sr2 O3 56.04(7) 2_666 .
O1G Sr2 O2G 63.29(10) 2_666 2_666
O1G Sr2 O1I 78.47(10) 2_666 .
O2G Sr2 O3 116.76(8) 2_666 .
O2G Sr2 O1I 126.31(11) 2_666 .
O1I Sr2 O3 56.82(7) . .
O2I Sr2 O3 119.24(8) . .
O2I Sr2 O1G 101.25(11) . 2_666
O2I Sr2 O2G 87.13(11) . 2_666
O2I Sr2 O1H 166.99(11) . .
O2I Sr2 O1I 64.01(10) . .
O2I Sr2 O1J 107.78(10) . .
O1H Sr2 O3 57.57(7) . .
O1H Sr2 O1G 66.21(10) . 2_666
O1H Sr2 O1I 114.39(9) . .
O1H Sr2 O2G 84.02(11) . 2_666
O1H Sr2 O1J 81.44(10) . .
O1J Sr2 O3 57.17(7) . .
O1J Sr2 O1G 113.15(10) . 2_666
O1J Sr2 O2G 165.05(11) . 2_666
O1J Sr2 O1I 63.88(10) . .
O3 Ti1 O1G 82.61(9) . .
O3 Ti1 O1H 83.97(9) . 2_666
O3 Ti1 O1I 84.18(9) . .
O3 Ti1 O1J 83.62(9) . .
O1K Ti1 O3 178.65(11) . .
O1K Ti1 O1G 96.31(13) . .
O1K Ti1 O1H 96.88(14) . 2_666
O1K Ti1 O1I 96.86(14) . .
O1K Ti1 O1J 95.55(14) . .
O1G Ti1 O1H 90.54(13) . 2_666
O1G Ti1 O1I 166.67(13) . .
O1G Ti1 O1J 88.87(13) . .
O1H Ti1 O1I 89.87(13) 2_666 .
O1H Ti1 O1J 167.55(13) 2_666 .
O1J Ti1 O1I 87.88(13) . .
Ti1 O3 Ti1 180.00(5) 2_666 .
Ti1 O3 Sr1 90.37(4) . .
Ti1 O3 Sr1 89.63(4) 2_666 .
Ti1 O3 Sr2 89.07(3) 2_666 .
Ti1 O3 Sr2 90.93(3) . .
Sr1 O3 Sr1 180.0 . 2_666
Sr2 O3 Sr2 180.0 2_666 .
Sr2 O3 Sr1 90.71(4) . 2_666
Sr2 O3 Sr1 89.29(4) . .
Ti1 O1G Sr1 96.81(12) . .
Ti1 O1G Sr2 93.48(12) . 2_666
Sr1 O1G Sr2 102.16(11) . 2_666
Ti1 O1I Sr1 93.86(12) . 2_666
Ti1 O1I Sr2 93.71(12) . .
Sr1 O1I Sr2 99.49(10) 2_666 .
Ti1 O1J Sr2 95.84(12) . .
Ti1 O1J Sr1 93.67(12) . .
Sr2 O1J Sr1 98.79(10) . .
O1 Si1 C1B 109.1(2) . .
O1 Si1 C1A 110.2(2) . .
C1B Si1 C1A 109.4(2) . .
O1 Si1 C1C 114.1(2) . .
C1B Si1 C1C 108.3(2) . .
C1A Si1 C1C 105.8(2) . .
Si1 O1 Sr2 162.2(2) . .
C6A C1A C2A 116.0(5) . .
C6A C1A Si1 118.4(4) . .
C2A C1A Si1 125.6(4) . .
C3A C2A C1A 121.7(6) . .
C3A C2A H2A 119.2 . .
C1A C2A H2A 119.2 . .
C4A C3A C2A 119.6(6) . .
C4A C3A H3A 120.2 . .
C2A C3A H3A 120.2 . .
C5A C4A C3A 120.0(6) . .
C5A C4A H4A 120.0 . .
C3A C4A H4A 120.0 . .
C4A C5A C6A 120.2(6) . .
C4A C5A H5A 119.9 . .
C6A C5A H5A 119.9 . .
C5A C6A C1A 122.6(6) . .
C5A C6A H6A 118.7 . .
C1A C6A H6A 118.7 . .
C6B C1B C2B 116.4(5) . .
C6B C1B Si1 125.0(4) . .
C2B C1B Si1 118.3(4) . .
C3B C2B C1B 121.7(6) . .
C3B C2B H2B 119.2 . .
C1B C2B H2B 119.2 . .
C2B C3B C4B 120.3(6) . .
C2B C3B H3B 119.9 . .
C4B C3B H3B 119.9 . .
C5B C4B C3B 120.0(5) . .
C5B C4B H4B 120.0 . .
C3B C4B H4B 120.0 . .
C4B C5B C6B 120.2(6) . .
C4B C5B H5B 119.9 . .
C6B C5B H5B 119.9 . .
C1B C6B C5B 121.4(6) . .
C1B C6B H6B 119.3 . .
C5B C6B H6B 119.3 . .
C2C C1C C6C 116.9(5) . .
C2C C1C Si1 123.5(4) . .
C6C C1C Si1 119.6(4) . .
C3C C2C C1C 120.9(5) . .
C3C C2C H2C 119.5 . .
C1C C2C H2C 119.5 . .
C4C C3C C2C 121.6(6) . .
C4C C3C H3C 119.2 . .
C2C C3C H3C 119.2 . .
C3C C4C C5C 118.7(5) . .
C3C C4C H4C 120.6 . .
C5C C4C H4C 120.6 . .
C4C C5C C6C 120.2(5) . .
C4C C5C H5C 119.9 . .
C6C C5C H5C 119.9 . .
C5C C6C C1C 121.6(5) . .
C5C C6C H6C 119.2 . .
C1C C6C H6C 119.2 . .
Si2 O2 Sr1 153.6(2) . .
O2 Si2 C1E 110.8(2) . .
O2 Si2 C1F 113.2(2) . .
C1E Si2 C1F 107.6(2) . .
O2 Si2 C1D 114.0(2) . .
C1E Si2 C1D 106.1(2) . .
C1F Si2 C1D 104.6(2) . .
C6D C1D C2D 117.0(5) . .
C6D C1D Si2 120.7(4) . .
C2D C1D Si2 122.3(4) . .
C3D C2D C1D 121.2(5) . .
C3D C2D H2D 119.4 . .
C1D C2D H2D 119.4 . .
C4D C3D C2D 120.1(5) . .
C4D C3D H3D 119.9 . .
C2D C3D H3D 119.9 . .
C5D C4D C3D 119.2(5) . .
C5D C4D H4D 120.4 . .
C3D C4D H4D 120.4 . .
C4D C5D C6D 120.8(5) . .
C4D C5D H5D 119.6 . .
C6D C5D H5D 119.6 . .
C5D C6D C1D 121.7(5) . .
C5D C6D H6D 119.2 . .
C1D C6D H6D 119.2 . .
C6E C1E C2E 116.3(5) . .
C6E C1E Si2 119.8(4) . .
C2E C1E Si2 123.9(4) . .
C3E C2E C1E 121.4(5) . .
C3E C2E H2E 119.3 . .
C1E C2E H2E 119.3 . .
C4E C3E C2E 120.5(6) . .
C4E C3E H3E 119.8 . .
C2E C3E H3E 119.8 . .
C5E C4E C3E 119.4(6) . .
C5E C4E H4E 120.3 . .
C3E C4E H4E 120.3 . .
C4E C5E C6E 120.8(6) . .
C4E C5E H5E 119.6 . .
C6E C5E H5E 119.6 . .
C5E C6E C1E 121.6(6) . .
C5E C6E H6E 119.2 . .
C1E C6E H6E 119.2 . .
C2F C1F C6F 115.3(5) . .
C2F C1F Si2 125.0(4) . .
C6F C1F Si2 119.6(4) . .
C3F C2F C1F 123.4(5) . .
C3F C2F H2F 118.3 . .
C1F C2F H2F 118.3 . .
C4F C3F C2F 119.2(5) . .
C4F C3F H3F 120.4 . .
C2F C3F H3F 120.4 . .
C3F C4F C5F 119.8(6) . .
C3F C4F H4F 120.1 . .
C5F C4F H4F 120.1 . .
C6F C5F C4F 119.8(6) . .
C6F C5F H5F 120.1 . .
C4F C5F H5F 120.1 . .
C5F C6F C1F 122.5(6) . .
C5F C6F H6F 118.8 . .
C1F C6F H6F 118.8 . .
C1G O1G Ti1 129.0(3) . .
C1G O1G Sr1 114.6(3) . .
C1G O1G Sr2 115.9(3) . 2_666
O1G C1G C2G 112.1(4) . .
O1G C1G H1G1 109.2 . .
C2G C1G H1G1 109.2 . .
O1G C1G H1G2 109.2 . .
C2G C1G H1G2 109.2 . .
H1G1 C1G H1G2 107.9 . .
O2G C2G C1G 108.2(4) . .
O2G C2G H2G1 110.1 . .
C1G C2G H2G1 110.1 . .
O2G C2G H2G2 110.1 . .
C1G C2G H2G2 110.1 . .
H2G1 C2G H2G2 108.4 . .
C3G O2G C2G 111.6(4) . .
C3G O2G Sr2 122.9(3) . 2_666
C2G O2G Sr2 118.3(3) . 2_666
O2G C3G H3G1 109.5 . .
O2G C3G H3G2 109.5 . .
H3G1 C3G H3G2 109.5 . .
O2G C3G H3G3 109.5 . .
H3G1 C3G H3G3 109.5 . .
H3G2 C3G H3G3 109.5 . .
C1H O1H Ti1 129.4(3) . 2_666
C1H O1H Sr2 117.6(3) . .
Ti1 O1H Sr2 94.76(12) 2_666 .
C1H O1H Sr1 114.6(3) . .
Ti1 O1H Sr1 94.28(12) 2_666 .
Sr2 O1H Sr1 100.56(10) . .
O1H C1H C2H 111.5(4) . .
O1H C1H H1H1 109.3 . .
C2H C1H H1H1 109.3 . .
O1H C1H H1H2 109.3 . .
C2H C1H H1H2 109.3 . .
H1H1 C1H H1H2 108.0 . .
O2H C2H C1H 108.7(4) . .
O2H C2H H2H1 109.9 . .
C1H C2H H2H1 109.9 . .
O2H C2H H2H2 109.9 . .
C1H C2H H2H2 109.9 . .
H2H1 C2H H2H2 108.3 . .
C2H O2H C3H 110.8(4) . .
C2H O2H Sr1 118.6(3) . .
C3H O2H Sr1 120.5(3) . .
O2H C3H H3H1 109.5 . .
O2H C3H H3H2 109.5 . .
H3H1 C3H H3H2 109.5 . .
O2H C3H H3H3 109.5 . .
H3H1 C3H H3H3 109.5 . .
H3H2 C3H H3H3 109.5 . .
C1I O1I Ti1 123.2(3) . .
C1I O1I Sr1 131.7(3) . 2_666
C1I O1I Sr2 106.9(3) . .
O1I C1I C2I 109.3(4) . .
O1I C1I H1I1 109.8 . .
C2I C1I H1I1 109.8 . .
O1I C1I H1I2 109.8 . .
C2I C1I H1I2 109.8 . .
H1I1 C1I H1I2 108.3 . .
O2I C2I C1I 107.7(4) . .
O2I C2I H2I1 110.2 . .
C1I C2I H2I1 110.2 . .
O2I C2I H2I2 110.2 . .
C1I C2I H2I2 110.2 . .
H2I1 C2I H2I2 108.5 . .
C3I O2I C2I 114.2(4) . .
C3I O2I Sr2 121.9(3) . .
C2I O2I Sr2 119.7(3) . .
O2I C3I H3I1 109.5 . .
O2I C3I H3I2 109.5 . .
H3I1 C3I H3I2 109.5 . .
O2I C3I H3I3 109.5 . .
H3I1 C3I H3I3 109.5 . .
H3I2 C3I H3I3 109.5 . .
C1J O1J Ti1 124.9(3) . .
C1J O1J Sr2 129.1(3) . .
C1J O1J Sr1 106.7(3) . .
O1J C1J C2J 110.3(4) . .
O1J C1J H1J1 109.6 . .
C2J C1J H1J1 109.6 . .
O1J C1J H1J2 109.6 . .
C2J C1J H1J2 109.6 . .
H1J1 C1J H1J2 108.1 . .
O2J C2J C1J 108.3(4) . .
O2J C2J H2J1 110.0 . .
C1J C2J H2J1 110.0 . .
O2J C2J H2J2 110.0 . .
C1J C2J H2J2 110.0 . .
H2J1 C2J H2J2 108.4 . .
C2J O2J C3J 111.9(4) . .
C2J O2J Sr1 119.4(3) . .
C3J O2J Sr1 126.5(3) . .
O2J C3J H3J1 109.5 . .
O2J C3J H3J2 109.5 . .
H3J1 C3J H3J2 109.5 . .
O2J C3J H3J3 109.5 . .
H3J1 C3J H3J3 109.5 . .
H3J2 C3J H3J3 109.5 . .
C1K O1K Ti1 167.1(3) . .
O1K C1K C2K 113.3(4) . .
O1K C1K H1K1 108.9 . .
C2K C1K H1K1 108.9 . .
O1K C1K H1K2 108.9 . .
C2K C1K H1K2 108.9 . .
H1K1 C1K H1K2 107.7 . .
O2K C2K C1K 109.1(4) . .
O2K C2K H2K1 109.9 . .
C1K C2K H2K1 109.9 . .
O2K C2K H2K2 109.9 . .
C1K C2K H2K2 109.9 . .
H2K1 C2K H2K2 108.3 . .
C3K O2K C2K 111.7(4) . .
O2K C3K H3K1 109.5 . .
O2K C3K H3K2 109.5 . .
H3K1 C3K H3K2 109.5 . .
O2K C3K H3K3 109.5 . .
H3K1 C3K H3K3 109.5 . .
H3K2 C3K H3K3 109.5 . .
C1L O1L C4L 109.5(14) . .
O1L C1L C2L 106.5(14) . .
O1L C1L H1L1 110.4 . .
C2L C1L H1L1 110.4 . .
O1L C1L H1L2 110.4 . .
C2L C1L H1L2 110.4 . .
H1L1 C1L H1L2 108.6 . .
C1L C2L C3L 103.3(15) . .
C1L C2L H2L1 111.1 . .
C3L C2L H2L1 111.1 . .
C1L C2L H2L2 111.1 . .
C3L C2L H2L2 111.1 . .
H2L1 C2L H2L2 109.1 . .
C4L C3L C2L 101.1(17) . .
C4L C3L H3L1 111.6 . .
C2L C3L H3L1 111.6 . .
C4L C3L H3L2 111.6 . .
C2L C3L H3L2 111.6 . .
H3L1 C3L H3L2 109.4 . .
O1L C4L C3L 102.6(15) . .
O1L C4L H4L1 111.3 . .
C3L C4L H4L1 111.3 . .
O1L C4L H4L2 111.3 . .
C3L C4L H4L2 111.3 . .
H4L1 C4L H4L2 109.2 . .

loop_
_geom_bond_atom_site_label_1
_geom_bond_atom_site_label_2
_geom_bond_distance
_geom_bond_site_symmetry_2
Sr1 O2 2.350(3) .
Sr1 O3 2.8565(17) .
Sr1 O1G 2.581(3) .
Sr1 O2H 2.598(3) .
Sr1 O1I 2.639(3) 2_666
Sr1 O1J 2.671(3) .
Sr1 O2J 2.600(4) .
Sr1 O1H 2.628(3) .
Sr2 O1 2.340(3) .
Sr2 O3 2.8396(8) .
Sr2 O1G 2.628(3) 2_666
Sr2 O2G 2.629(3) 2_666
Sr2 O1H 2.576(3) .
Sr2 O1I 2.671(3) .
Sr2 O2I 2.550(3) .
Sr2 O1J 2.601(3) .
Ti1 O1K 1.808(3) .
Ti1 O3 1.9055(9) .
Ti1 O1G 1.994(3) .
Ti1 O1H 2.007(3) 2_666
Ti1 O1J 2.010(3) .
Ti1 O1I 2.010(3) .
Si1 O1 1.579(4) .
Si1 C1B 1.880(5) .
Si1 C1A 1.884(5) .
Si1 C1C 1.903(5) .
C1A C6A 1.386(7) .
C1A C2A 1.401(7) .
C2A C3A 1.396(8) .
C2A H2A 0.9500 .
C3A C4A 1.374(9) .
C3A H3A 0.9500 .
C4A C5A 1.362(10) .
C4A H4A 0.9500 .
C5A C6A 1.380(8) .
C5A H5A 0.9500 .
C6A H6A 0.9500 .
C1B C6B 1.395(7) .
C1B C2B 1.409(7) .
C2B C3B 1.376(7) .
C2B H2B 0.9500 .
C3B C4B 1.380(9) .
C3B H3B 0.9500 .
C4B C5B 1.359(9) .
C4B H4B 0.9500 .
C5B C6B 1.399(7) .
C5B H5B 0.9500 .
C6B H6B 0.9500 .
C1C C2C 1.395(7) .
C1C C6C 1.408(7) .
C2C C3C 1.383(7) .
C2C H2C 0.9500 .
C3C C4C 1.378(8) .
C3C H3C 0.9500 .
C4C C5C 1.379(8) .
C4C H4C 0.9500 .
C5C C6C 1.390(7) .
C5C H5C 0.9500 .
C6C H6C 0.9500 .
O2 Si2 1.580(3) .
Si2 C1E 1.886(5) .
Si2 C1F 1.887(5) .
Si2 C1D 1.891(5) .
C1D C6D 1.394(7) .
C1D C2D 1.398(7) .
C2D C3D 1.395(7) .
C2D H2D 0.9500 .
C3D C4D 1.391(8) .
C3D H3D 0.9500 .
C4D C5D 1.367(8) .
C4D H4D 0.9500 .
C5D C6D 1.386(7) .
C5D H5D 0.9500 .
C6D H6D 0.9500 .
C1E C6E 1.392(7) .
C1E C2E 1.409(6) .
C2E C3E 1.381(7) .
C2E H2E 0.9500 .
C3E C4E 1.370(9) .
C3E H3E 0.9500 .
C4E C5E 1.364(9) .
C4E H4E 0.9500 .
C5E C6E 1.381(8) .
C5E H5E 0.9500 .
C6E H6E 0.9500 .
C1F C2F 1.388(7) .
C1F C6F 1.398(8) .
C2F C3F 1.385(7) .
C2F H2F 0.9500 .
C3F C4F 1.371(8) .
C3F H3F 0.9500 .
C4F C5F 1.385(9) .
C4F H4F 0.9500 .
C5F C6F 1.379(8) .
C5F H5F 0.9500 .
C6F H6F 0.9500 .
O1G C1G 1.428(5) .
O1G Sr2 2.628(3) 2_666
C1G C2G 1.495(7) .
C1G H1G1 0.9900 .
C1G H1G2 0.9900 .
C2G O2G 1.434(6) .
C2G H2G1 0.9900 .
C2G H2G2 0.9900 .
O2G C3G 1.422(6) .
O2G Sr2 2.629(3) 2_666
C3G H3G1 0.9800 .
C3G H3G2 0.9800 .
C3G H3G3 0.9800 .
O1H C1H 1.426(5) .
O1H Ti1 2.007(3) 2_666
C1H C2H 1.503(7) .
C1H H1H1 0.9900 .
C1H H1H2 0.9900 .
C2H O2H 1.433(5) .
C2H H2H1 0.9900 .
C2H H2H2 0.9900 .
O2H C3H 1.436(6) .
C3H H3H1 0.9800 .
C3H H3H2 0.9800 .
C3H H3H3 0.9800 .
O1I C1I 1.419(5) .
O1I Sr1 2.639(3) 2_666
C1I C2I 1.507(6) .
C1I H1I1 0.9900 .
C1I H1I2 0.9900 .
C2I O2I 1.428(6) .
C2I H2I1 0.9900 .
C2I H2I2 0.9900 .
O2I C3I 1.427(6) .
C3I H3I1 0.9800 .
C3I H3I2 0.9800 .
C3I H3I3 0.9800 .
O1J C1J 1.419(5) .
C1J C2J 1.485(7) .
C1J H1J1 0.9900 .
C1J H1J2 0.9900 .
C2J O2J 1.431(6) .
C2J H2J1 0.9900 .
C2J H2J2 0.9900 .
O2J C3J 1.431(6) .
C3J H3J1 0.9800 .
C3J H3J2 0.9800 .
C3J H3J3 0.9800 .
O1K C1K 1.407(5) .
C1K C2K 1.508(7) .
C1K H1K1 0.9900 .
C1K H1K2 0.9900 .
C2K O2K 1.423(7) .
C2K H2K1 0.9900 .
C2K H2K2 0.9900 .
O2K C3K 1.420(7) .
C3K H3K1 0.9800 .
C3K H3K2 0.9800 .
C3K H3K3 0.9800 .
O1L C1L 1.417(13) .
O1L C4L 1.425(16) .
C1L C2L 1.522(16) .
C1L H1L1 0.9900 .
C1L H1L2 0.9900 .
C2L C3L 1.535(17) .
C2L H2L1 0.9900 .
C2L H2L2 0.9900 .
C3L C4L 1.519(17) .
C3L H3L1 0.9900 .
C3L H3L2 0.9900 .
C4L H4L1 0.9900 .
C4L H4L2 0.9900 .

loop_
_geom_hbond_atom_site_label_D
_geom_hbond_atom_site_label_H
_geom_hbond_atom_site_label_A
_geom_hbond_distance_DH
_geom_hbond_distance_HA
_geom_hbond_distance_DA
_geom_hbond_angle_DHA
_geom_hbond_site_symmetry_A
C3G H3G1 O1 0.98 2.50 3.174(6) 126.0 2_666

loop_
_geom_torsion_atom_site_label_1
_geom_torsion_atom_site_label_2
_geom_torsion_atom_site_label_3
_geom_torsion_atom_site_label_4
_geom_torsion
_geom_torsion_site_symmetry_1
_geom_torsion_site_symmetry_4
C1B Si1 O1 Sr2 23.3(7) . .
C1A Si1 O1 Sr2 143.3(6) . .
C1C Si1 O1 Sr2 -97.9(7) . .
O1 Si1 C1A C6A 1.3(5) . .
C1B Si1 C1A C6A 121.2(5) . .
C1C Si1 C1A C6A -122.4(5) . .
O1 Si1 C1A C2A -178.3(4) . .
C1B Si1 C1A C2A -58.4(5) . .
C1C Si1 C1A C2A 58.0(5) . .
C6A C1A C2A C3A -2.5(8) . .
Si1 C1A C2A C3A 177.2(4) . .
C1A C2A C3A C4A 1.1(9) . .
C2A C3A C4A C5A 0.0(10) . .
C3A C4A C5A C6A 0.3(11) . .
C4A C5A C6A C1A -1.9(11) . .
C2A C1A C6A C5A 2.9(9) . .
Si1 C1A C6A C5A -176.8(6) . .
O1 Si1 C1B C6B 125.6(5) . .
C1A Si1 C1B C6B 5.0(5) . .
C1C Si1 C1B C6B -109.8(5) . .
O1 Si1 C1B C2B -47.6(4) . .
C1A Si1 C1B C2B -168.2(4) . .
C1C Si1 C1B C2B 77.0(4) . .
C6B C1B C2B C3B 0.2(8) . .
Si1 C1B C2B C3B 174.0(4) . .
C1B C2B C3B C4B 0.0(9) . .
C2B C3B C4B C5B -0.9(9) . .
C3B C4B C5B C6B 1.5(9) . .
C2B C1B C6B C5B 0.4(8) . .
Si1 C1B C6B C5B -173.0(4) . .
C4B C5B C6B C1B -1.2(9) . .
C6C C1C C2C C3C -0.4(8) . .
Si1 C1C C2C C3C -178.3(4) . .
C1C C2C C3C C4C 0.1(9) . .
C2C C3C C4C C5C 1.1(9) . .
C3C C4C C5C C6C -1.9(9) . .
C4C C5C C6C C1C 1.7(9) . .
C2C C1C C6C C5C -0.5(8) . .
Si1 C1C C6C C5C 177.5(5) . .
Sr1 O2 Si2 C1E 150.8(4) . .
Sr1 O2 Si2 C1F 29.9(5) . .
Sr1 O2 Si2 C1D -89.5(5) . .
O2 Si2 C1D C6D -18.4(5) . .
C1E Si2 C1D C6D 103.9(4) . .
C1F Si2 C1D C6D -142.6(4) . .
O2 Si2 C1D C2D 163.3(4) . .
C1E Si2 C1D C2D -74.4(5) . .
C1F Si2 C1D C2D 39.2(5) . .
C6D C1D C2D C3D -0.4(8) . .
Si2 C1D C2D C3D 178.0(4) . .
C1D C2D C3D C4D 0.4(8) . .
C2D C3D C4D C5D 0.4(8) . .
C3D C4D C5D C6D -1.4(8) . .
C4D C5D C6D C1D 1.5(8) . .
C2D C1D C6D C5D -0.6(7) . .
Si2 C1D C6D C5D -178.9(4) . .
O2 Si2 C1E C6E -4.4(5) . .
C1F Si2 C1E C6E 119.7(4) . .
C1D Si2 C1E C6E -128.7(4) . .
O2 Si2 C1E C2E 174.9(4) . .
C1F Si2 C1E C2E -60.9(5) . .
C1D Si2 C1E C2E 50.6(5) . .
C6E C1E C2E C3E -1.4(7) . .
Si2 C1E C2E C3E 179.3(4) . .
C1E C2E C3E C4E -0.9(8) . .
C2E C3E C4E C5E 3.4(9) . .
C3E C4E C5E C6E -3.6(10) . .
C4E C5E C6E C1E 1.3(9) . .
C2E C1E C6E C5E 1.2(8) . .
Si2 C1E C6E C5E -179.4(5) . .
O2 Si2 C1F C2F 97.5(5) . .
C1E Si2 C1F C2F -25.2(5) . .
C1D Si2 C1F C2F -137.7(4) . .
O2 Si2 C1F C6F -77.8(5) . .
C1E Si2 C1F C6F 159.5(5) . .
C1D Si2 C1F C6F 47.0(5) . .
C6F C1F C2F C3F 0.3(8) . .
Si2 C1F C2F C3F -175.2(4) . .
C1F C2F C3F C4F -0.9(8) . .
C2F C3F C4F C5F 1.0(10) . .
C3F C4F C5F C6F -0.4(12) . .
C4F C5F C6F C1F -0.3(12) . .
C2F C1F C6F C5F 0.3(10) . .
Si2 C1F C6F C5F 176.1(6) . .
Ti1 O1G C1G C2G 76.2(5) . .
Sr1 O1G C1G C2G -161.2(3) . .
Sr2 O1G C1G C2G -42.5(5) 2_666 .
O1G C1G C2G O2G 53.2(5) . .
C1G C2G O2G C3G 168.8(4) . .
C1G C2G O2G Sr2 -39.9(5) . 2_666
Ti1 O1H C1H C2H -73.8(5) 2_666 .
Sr2 O1H C1H C2H 162.8(3) . .
Sr1 O1H C1H C2H 45.0(5) . .
O1H C1H C2H O2H -53.7(5) . .
C1H C2H O2H C3H -177.0(4) . .
C1H C2H O2H Sr1 37.4(5) . .
Ti1 O1I C1I C2I 166.0(3) . .
Sr1 O1I C1I C2I -60.3(5) 2_666 .
Sr2 O1I C1I C2I 59.7(4) . .
O1I C1I C2I O2I -60.5(5) . .
C1I C2I O2I C3I -173.3(4) . .
C1I C2I O2I Sr2 29.4(5) . .
Ti1 O1J C1J C2J 169.1(3) . .
Sr2 O1J C1J C2J -54.4(5) . .
Sr1 O1J C1J C2J 62.3(4) . .
O1J C1J C2J O2J -58.0(5) . .
C1J C2J O2J C3J -172.4(4) . .
C1J C2J O2J Sr1 23.1(5) . .
O1G Ti1 O1K C1K 60.3(15) . .
O1H Ti1 O1K C1K 151.6(15) 2_666 .
O1J Ti1 O1K C1K -29.2(15) . .
O1I Ti1 O1K C1K -117.7(15) . .
Ti1 O1K C1K C2K 166.0(12) . .
O1K C1K C2K O2K 71.4(5) . .
C1K C2K O2K C3K 178.7(4) . .
C4L O1L C1L C2L -15(2) . .
O1L C1L C2L C3L -11(3) . .
C1L C2L C3L C4L 31(3) . .
C1L O1L C4L C3L 36.0(18) . .
C2L C3L C4L O1L -41(2) . .
